data_2212972
loop_
_publ_author_name
'Shaukat Shuja'
'Saqib Ali'
'Nasir Khalid'
'Broker, Grant A.'
'Tiekink, Edward R. T.'

_publ_section_title
<i>catena</i>-Poly[[trimethyltin(IV)]-\m-4-[1-(2-hydroxyphenyl)ethylideneaminomethyl]cyclohexanecarboxylato-\k^2^<i>O</i>:<i>O</i>']
_journal_coeditor_code NG2228
_journal_issue 4
_journal_name_full 'Acta Crystallographica Section E'
_journal_page_first m1025
_journal_page_last m1026
_journal_paper_doi 10.1107/S1600536807010902
_journal_volume 63
_journal_year 2007
_chemical_formula_iupac '[Sn (C H3)3 (C16 H20 N O3)]'
_chemical_formula_moiety 'C19 H29 N O3 Sn'
_chemical_formula_sum 'C19 H29 N O3 Sn'
_chemical_formula_weight 438.12
_chemical_name_systematic
;
catena-Poly[[trimethyltin(IV)]-\m-4-[1-(2-
hydroxyphenyl)ethylideneaminomethyl]cyclohexanecarboxylato-\k^2^O:O']
;
_space_group_IT_number 14
_symmetry_cell_setting monoclinic
_symmetry_space_group_name_Hall '-P 2ybc'
_symmetry_space_group_name_H-M 'P 1 21/c 1'
_atom_sites_solution_hydrogens geom
_atom_sites_solution_primary direct
_atom_sites_solution_secondary difmap
_audit_creation_method SHELXL-97
_cell_angle_alpha 90
_cell_angle_beta 106.00(3)
_cell_angle_gamma 90
_cell_formula_units_Z 4
_cell_length_a 16.173(3)
_cell_length_b 9.987(2)
_cell_length_c 12.728(3)
_cell_measurement_reflns_used 6143
_cell_measurement_temperature 173(2)
_cell_measurement_theta_max 30.4
_cell_measurement_theta_min 2.7
_cell_volume 1976.2(8)
_computing_cell_refinement CrystalClear
_computing_data_collection 'CrystalClear (Rigaku/MSC, 2005)'
_computing_data_reduction CrystalClear
_computing_molecular_graphics 'ORTEPII (Johnson, 1976) and DIAMOND (Brandenburg, 2006)'
_computing_publication_material SHELXL97
_computing_structure_refinement 'SHELXL97 (Sheldrick, 1997)'
_computing_structure_solution 'SHELXS97 (Sheldrick, 1997)'
_diffrn_ambient_temperature 173(2)
_diffrn_measured_fraction_theta_full 0.980
_diffrn_measured_fraction_theta_max 0.980
_diffrn_measurement_device_type 'Rigaku AFC12\K/SATURN724'
_diffrn_measurement_method \w
_diffrn_radiation_monochromator graphite
_diffrn_radiation_source 'fine-focus sealed tube'
_diffrn_radiation_type MoK\a
_diffrn_radiation_wavelength 0.71070
_diffrn_reflns_av_R_equivalents 0.049
_diffrn_reflns_av_sigmaI/netI 0.043
_diffrn_reflns_limit_h_max 16
_diffrn_reflns_limit_h_min -20
_diffrn_reflns_limit_k_max 8
_diffrn_reflns_limit_k_min -12
_diffrn_reflns_limit_l_max 13
_diffrn_reflns_limit_l_min -16
_diffrn_reflns_number 14354
_diffrn_reflns_theta_full 27.5
_diffrn_reflns_theta_max 27.5
_diffrn_reflns_theta_min 2.6
_diffrn_standards_decay_% '< 1'
_diffrn_standards_interval_count 0
_diffrn_standards_number 0
_exptl_absorpt_coefficient_mu 1.308
_exptl_absorpt_correction_T_max 1.000
_exptl_absorpt_correction_T_min 0.829
_exptl_absorpt_correction_type multi-scan
_exptl_absorpt_process_details '(ABSCOR; Higashi, 1995)'
_exptl_crystal_colour yellow
_exptl_crystal_density_diffrn 1.472
_exptl_crystal_density_method 'not measured'
_exptl_crystal_description block
_exptl_crystal_F_000 896
_exptl_crystal_size_max 0.38
_exptl_crystal_size_mid 0.24
_exptl_crystal_size_min 0.19
_refine_diff_density_max 0.73
_refine_diff_density_min -0.70
_refine_ls_extinction_method none
_refine_ls_goodness_of_fit_ref 1.11
_refine_ls_hydrogen_treatment constr
_refine_ls_matrix_type full
_refine_ls_number_parameters 218
_refine_ls_number_reflns 4433
_refine_ls_number_restraints 1
_refine_ls_restrained_S_all 1.11
_refine_ls_R_factor_all 0.046
_refine_ls_R_factor_gt 0.042
_refine_ls_shift/su_max 0.001
_refine_ls_shift/su_mean 0.000
_refine_ls_structure_factor_coef Fsqd
_refine_ls_weighting_details 'calc w=1/[\s^2^(Fo^2^)+(0.0281P)^2^+3.8568P] where P=(Fo^2^+2Fc^2^)/3'
_refine_ls_weighting_scheme calc
_refine_ls_wR_factor_gt 0.091
_refine_ls_wR_factor_ref 0.093
_reflns_number_gt 4154
_reflns_number_total 4433
_reflns_threshold_expression I>2\s(I)
_cod_data_source_file ng2228.cif
_cod_data_source_block I
_cod_original_cell_volume 1976.3(7)
_cod_original_sg_symbol_H-M 'P 21/c'
_cod_database_code 2212972
_cod_database_fobs_code 2212972

loop_
_symmetry_equiv_pos_as_xyz
'x, y, z'
'-x, y+1/2, -z+1/2'
'-x, -y, -z'
'x, -y-1/2, z-1/2'

loop_
_atom_site_type_symbol
_atom_site_label
_atom_site_fract_x
_atom_site_fract_y
_atom_site_fract_z
_atom_site_U_iso_or_equiv
_atom_site_adp_type
_atom_site_calc_flag
_atom_site_refinement_flags
_atom_site_occupancy
Sn Sn 0.461547(14) 0.56870(2) 0.273928(18) 0.02443(9) Uani d . 1
O O1 0.37149(16) 0.4081(2) 0.2850(2) 0.0344(6) Uani d . 1
O O2 0.45200(16) 0.2554(3) 0.2353(2) 0.0350(6) Uani d . 1
O O3 0.03331(17) 0.3038(2) 0.4847(2) 0.0516(8) Uani d D 1
H H3O 0.0454 0.2417 0.4469 0.077 Uiso d D 1
N N1 0.0294(2) 0.0993(3) 0.3695(3) 0.0352(7) Uani d . 1
C C1 0.3819(3) 0.7089(4) 0.3249(3) 0.0344(8) Uani d . 1
H H1A 0.3969 0.7109 0.4050 0.052 Uiso calc R 1
H H1B 0.3215 0.6825 0.2959 0.052 Uiso calc R 1
H H1C 0.3904 0.7981 0.2975 0.052 Uiso calc R 1
C C2 0.5644(2) 0.4828(4) 0.3955(3) 0.0346(8) Uani d . 1
H H2A 0.5597 0.5084 0.4680 0.052 Uiso calc R 1
H H2B 0.6192 0.5151 0.3863 0.052 Uiso calc R 1
H H2C 0.5619 0.3850 0.3885 0.052 Uiso calc R 1
C C3 0.4440(3) 0.5426(4) 0.1038(3) 0.0357(8) Uani d . 1
H H3A 0.3925 0.5912 0.0631 0.053 Uiso calc R 1
H H3B 0.4371 0.4471 0.0858 0.053 Uiso calc R 1
H H3C 0.4943 0.5774 0.0839 0.053 Uiso calc R 1
C C4 0.3894(2) 0.2864(4) 0.2707(3) 0.0284(7) Uani d . 1
C C5 0.3301(2) 0.1804(3) 0.2942(3) 0.0283(7) Uani d . 1
H H5 0.3637 0.0958 0.3150 0.034 Uiso calc R 1
C C6 0.2939(2) 0.2216(4) 0.3889(3) 0.0348(8) Uani d . 1
H H6A 0.2684 0.3122 0.3745 0.042 Uiso calc R 1
H H6B 0.3414 0.2257 0.4572 0.042 Uiso calc R 1
C C7 0.2253(2) 0.1234(4) 0.4041(3) 0.0350(8) Uani d . 1
H H7A 0.2522 0.0354 0.4276 0.042 Uiso calc R 1
H H7B 0.2007 0.1569 0.4622 0.042 Uiso calc R 1
C C8 0.1537(2) 0.1064(4) 0.2986(3) 0.0288(7) Uani d . 1
H H8 0.1295 0.1975 0.2759 0.035 Uiso calc R 1
C C9 0.1913(2) 0.0548(4) 0.2086(3) 0.0353(8) Uani d . 1
H H9A 0.2191 -0.0331 0.2302 0.042 Uiso calc R 1
H H9B 0.1447 0.0426 0.1402 0.042 Uiso calc R 1
C C10 0.2572(2) 0.1541(4) 0.1896(3) 0.0337(8) Uani d . 1
H H10A 0.2280 0.2397 0.1629 0.040 Uiso calc R 1
H H10B 0.2820 0.1187 0.1322 0.040 Uiso calc R 1
C C11 0.0799(2) 0.0197(4) 0.3127(3) 0.0347(8) Uani d . 1
H H11A 0.0432 -0.0091 0.2405 0.042 Uiso calc R 1
H H11B 0.1028 -0.0612 0.3559 0.042 Uiso calc R 1
C C12 -0.0495(2) 0.0737(4) 0.3655(3) 0.0333(8) Uani d . 1
C C13 -0.0964(3) -0.0465(4) 0.3071(4) 0.0460(10) Uani d . 1
H H13A -0.0636 -0.0853 0.2603 0.069 Uiso calc R 1
H H13B -0.1534 -0.0193 0.2622 0.069 Uiso calc R 1
H H13C -0.1027 -0.1132 0.3609 0.069 Uiso calc R 1
C C14 -0.0934(2) 0.1660(4) 0.4224(3) 0.0328(8) Uani d . 1
C C15 -0.0493(2) 0.2770(4) 0.4812(3) 0.0367(9) Uani d . 1
C C16 -0.0912(3) 0.3638(5) 0.5353(4) 0.0472(10) Uani d . 1
H H16 -0.0611 0.4382 0.5744 0.057 Uiso calc R 1
C C17 -0.1761(3) 0.3423(5) 0.5322(4) 0.0477(10) Uani d . 1
H H17 -0.2040 0.4010 0.5703 0.057 Uiso calc R 1
C C18 -0.2207(3) 0.2355(5) 0.4739(4) 0.0456(10) Uani d . 1
H H18 -0.2795 0.2217 0.4709 0.055 Uiso calc R 1
C C19 -0.1799(3) 0.1495(5) 0.4204(3) 0.0403(9) Uani d . 1
H H19 -0.2112 0.0764 0.3808 0.048 Uiso calc R 1

loop_
_atom_site_aniso_label
_atom_site_aniso_U_11
_atom_site_aniso_U_22
_atom_site_aniso_U_33
_atom_site_aniso_U_12
_atom_site_aniso_U_13
_atom_site_aniso_U_23
Sn 0.02943(14) 0.01893(13) 0.02822(14) 0.00098(9) 0.01347(10) 0.00018(9)
O1 0.0344(14) 0.0187(12) 0.0571(17) 0.0001(10) 0.0243(12) -0.0003(11)
O2 0.0326(13) 0.0250(13) 0.0528(16) 0.0017(11) 0.0209(12) 0.0008(12)
O3 0.0398(16) 0.0445(18) 0.071(2) -0.0176(14) 0.0165(15) -0.0176(16)
N1 0.0317(16) 0.0329(17) 0.0407(18) -0.0073(13) 0.0097(13) 0.0005(14)
C1 0.046(2) 0.0244(18) 0.040(2) 0.0021(16) 0.0246(17) -0.0035(16)
C2 0.042(2) 0.0284(19) 0.0314(18) 0.0003(16) 0.0069(16) 0.0054(15)
C3 0.041(2) 0.036(2) 0.0308(18) 0.0026(17) 0.0123(16) -0.0004(16)
C4 0.0307(17) 0.0223(17) 0.0334(18) -0.0017(14) 0.0108(14) -0.0006(14)
C5 0.0294(17) 0.0184(16) 0.0382(19) -0.0024(13) 0.0112(14) 0.0000(14)
C6 0.0367(19) 0.033(2) 0.0354(19) -0.0115(16) 0.0107(15) -0.0006(16)
C7 0.040(2) 0.034(2) 0.0319(18) -0.0118(17) 0.0108(15) 0.0013(16)
C8 0.0299(17) 0.0228(17) 0.0331(18) -0.0014(14) 0.0078(14) 0.0005(14)
C9 0.0309(19) 0.037(2) 0.036(2) -0.0049(16) 0.0066(15) -0.0065(16)
C10 0.0321(18) 0.036(2) 0.0341(19) 0.0016(16) 0.0113(15) -0.0027(16)
C11 0.0341(19) 0.030(2) 0.038(2) -0.0055(16) 0.0071(16) -0.0022(16)
C12 0.0353(19) 0.030(2) 0.0339(19) -0.0070(15) 0.0080(15) 0.0042(15)
C13 0.042(2) 0.039(2) 0.061(3) -0.0153(19) 0.020(2) -0.008(2)
C14 0.0327(18) 0.0295(19) 0.0359(19) -0.0025(15) 0.0090(15) 0.0054(15)
C15 0.0363(19) 0.035(2) 0.038(2) -0.0055(17) 0.0086(16) 0.0010(17)
C16 0.057(3) 0.039(2) 0.046(2) -0.003(2) 0.013(2) -0.001(2)
C17 0.053(3) 0.045(3) 0.049(2) 0.008(2) 0.021(2) 0.005(2)
C18 0.038(2) 0.049(3) 0.052(2) 0.0005(19) 0.0155(19) 0.008(2)
C19 0.035(2) 0.042(2) 0.045(2) -0.0083(18) 0.0115(17) 0.0036(19)

loop_
_atom_type_symbol
_atom_type_description
_atom_type_scat_dispersion_real
_atom_type_scat_dispersion_imag
_atom_type_scat_source
C C 0.0033 0.0016 'International Tables Vol C Tables 4.2.6.8 and 6.1.1.4'
H H 0.0000 0.0000 'International Tables Vol C Tables 4.2.6.8 and 6.1.1.4'
N N 0.0061 0.0033 'International Tables Vol C Tables 4.2.6.8 and 6.1.1.4'
O O 0.0106 0.0060 'International Tables Vol C Tables 4.2.6.8 and 6.1.1.4'
Sn Sn -0.6537 1.4246 'International Tables Vol C Tables 4.2.6.8 and 6.1.1.4'

loop_
_geom_angle_atom_site_label_1
_geom_angle_atom_site_label_2
_geom_angle_atom_site_label_3
_geom_angle_site_symmetry_3
_geom_angle
_geom_angle_publ_flag
C3 Sn C2 . 123.62(16) ?
C3 Sn C1 . 118.15(15) ?
C2 Sn C1 . 117.70(16) ?
C3 Sn O1 . 94.08(14) ?
C2 Sn O1 . 93.35(13) ?
C1 Sn O1 . 89.60(13) ?
C3 Sn O2 2_655 87.74(13) ?
C2 Sn O2 2_655 89.98(13) ?
C1 Sn O2 2_655 84.93(12) ?
O1 Sn O2 2_655 174.46(9) y
C4 O1 Sn . 120.4(2) ?
C4 O2 Sn 2_645 139.7(2) ?
C15 O3 H3O . 102.7 ?
C12 N1 C11 . 123.6(3) ?
Sn C1 H1A . 109.5 ?
Sn C1 H1B . 109.5 ?
H1A C1 H1B . 109.5 ?
Sn C1 H1C . 109.5 ?
H1A C1 H1C . 109.5 ?
H1B C1 H1C . 109.5 ?
Sn C2 H2A . 109.5 ?
Sn C2 H2B . 109.5 ?
H2A C2 H2B . 109.5 ?
Sn C2 H2C . 109.5 ?
H2A C2 H2C . 109.5 ?
H2B C2 H2C . 109.5 ?
Sn C3 H3A . 109.5 ?
Sn C3 H3B . 109.5 ?
H3A C3 H3B . 109.5 ?
Sn C3 H3C . 109.5 ?
H3A C3 H3C . 109.5 ?
H3B C3 H3C . 109.5 ?
O2 C4 O1 . 121.6(3) ?
O2 C4 C5 . 121.1(3) ?
O1 C4 C5 . 117.3(3) ?
C4 C5 C6 . 111.6(3) ?
C4 C5 C10 . 109.0(3) ?
C6 C5 C10 . 110.9(3) ?
C4 C5 H5 . 108.4 ?
C6 C5 H5 . 108.4 ?
C10 C5 H5 . 108.4 ?
C5 C6 C7 . 112.0(3) ?
C5 C6 H6A . 109.2 ?
C7 C6 H6A . 109.2 ?
C5 C6 H6B . 109.2 ?
C7 C6 H6B . 109.2 ?
H6A C6 H6B . 107.9 ?
C8 C7 C6 . 111.2(3) ?
C8 C7 H7A . 109.4 ?
C6 C7 H7A . 109.4 ?
C8 C7 H7B . 109.4 ?
C6 C7 H7B . 109.4 ?
H7A C7 H7B . 108.0 ?
C7 C8 C9 . 109.6(3) ?
C7 C8 C11 . 112.9(3) ?
C9 C8 C11 . 112.5(3) ?
C7 C8 H8 . 107.2 ?
C9 C8 H8 . 107.2 ?
C11 C8 H8 . 107.2 ?
C10 C9 C8 . 109.9(3) ?
C10 C9 H9A . 109.7 ?
C8 C9 H9A . 109.7 ?
C10 C9 H9B . 109.7 ?
C8 C9 H9B . 109.7 ?
H9A C9 H9B . 108.2 ?
C9 C10 C5 . 112.1(3) ?
C9 C10 H10A . 109.2 ?
C5 C10 H10A . 109.2 ?
C9 C10 H10B . 109.2 ?
C5 C10 H10B . 109.2 ?
H10A C10 H10B . 107.9 ?
N1 C11 C8 . 108.1(3) ?
N1 C11 H11A . 110.1 ?
C8 C11 H11A . 110.1 ?
N1 C11 H11B . 110.1 ?
C8 C11 H11B . 110.1 ?
H11A C11 H11B . 108.4 ?
N1 C12 C14 . 117.6(3) ?
N1 C12 C13 . 122.5(4) ?
C14 C12 C13 . 119.9(3) ?
C12 C13 H13A . 109.5 ?
C12 C13 H13B . 109.5 ?
H13A C13 H13B . 109.5 ?
C12 C13 H13C . 109.5 ?
H13A C13 H13C . 109.5 ?
H13B C13 H13C . 109.5 ?
C19 C14 C15 . 117.2(4) ?
C19 C14 C12 . 122.2(4) ?
C15 C14 C12 . 120.6(3) ?
O3 C15 C16 . 118.1(4) ?
O3 C15 C14 . 121.5(3) ?
C16 C15 C14 . 120.4(4) ?
C17 C16 C15 . 120.3(4) ?
C17 C16 H16 . 119.9 ?
C15 C16 H16 . 119.9 ?
C16 C17 C18 . 120.2(4) ?
C16 C17 H17 . 119.9 ?
C18 C17 H17 . 119.9 ?
C19 C18 C17 . 119.8(4) ?
C19 C18 H18 . 120.1 ?
C17 C18 H18 . 120.1 ?
C18 C19 C14 . 122.1(4) ?
C18 C19 H19 . 118.9 ?
C14 C19 H19 . 118.9 ?

loop_
_geom_bond_atom_site_label_1
_geom_bond_atom_site_label_2
_geom_bond_site_symmetry_2
_geom_bond_distance
_geom_bond_publ_flag
Sn O1 . 2.197(3) y
Sn O2 2_655 2.353(3) y
Sn C1 . 2.122(4) y
Sn C2 . 2.117(4) y
Sn C3 . 2.121(4) y
C4 O1 . 1.274(4) y
C4 O2 . 1.255(4) y
O2 Sn 2_645 2.353(3) ?
O3 C15 . 1.352(5) ?
O3 H3O . 0.8400 ?
N1 C12 . 1.288(5) ?
N1 C11 . 1.465(5) ?
C1 H1A . 0.9800 ?
C1 H1B . 0.9800 ?
C1 H1C . 0.9800 ?
C2 H2A . 0.9800 ?
C2 H2B . 0.9800 ?
C2 H2C . 0.9800 ?
C3 H3A . 0.9800 ?
C3 H3B . 0.9800 ?
C3 H3C . 0.9800 ?
C4 C5 . 1.512(5) ?
C5 C6 . 1.535(5) ?
C5 C10 . 1.539(5) ?
C5 H5 . 1.0000 ?
C6 C7 . 1.533(5) ?
C6 H6A . 0.9900 ?
C6 H6B . 0.9900 ?
C7 C8 . 1.523(5) ?
C7 H7A . 0.9900 ?
C7 H7B . 0.9900 ?
C8 C9 . 1.526(5) ?
C8 C11 . 1.525(5) ?
C8 H8 . 1.0000 ?
C9 C10 . 1.523(5) ?
C9 H9A . 0.9900 ?
C9 H9B . 0.9900 ?
C10 H10A . 0.9900 ?
C10 H10B . 0.9900 ?
C11 H11A . 0.9900 ?
C11 H11B . 0.9900 ?
C12 C14 . 1.471(6) ?
C12 C13 . 1.502(5) ?
C13 H13A . 0.9800 ?
C13 H13B . 0.9800 ?
C13 H13C . 0.9800 ?
C14 C19 . 1.401(5) ?
C14 C15 . 1.416(5) ?
C15 C16 . 1.393(6) ?
C16 C17 . 1.381(6) ?
C16 H16 . 0.9500 ?
C17 C18 . 1.383(7) ?
C17 H17 . 0.9500 ?
C18 C19 . 1.374(6) ?
C18 H18 . 0.9500 ?
C19 H19 . 0.9500 ?
